data_7102612
loop_
_publ_author_name
'Jeandon, Christophe'
'Ruppert, Romain'
'Callot, Henry J'

_publ_section_title
;
 Porphyrin ring contraction: a one-pot reaction leading to divalent
 corroles.
;
_journal_issue 9
_journal_name_full 'Chemical communications (Cambridge, England)'
_journal_page_first 1090
_journal_page_last 1091
_journal_paper_doi 10.1039/b400812j
_journal_year 2004
_chemical_formula_moiety 'C108 H72 N8 Ni2 O4'
_chemical_formula_sum 'C108 H72 N8 Ni2 O4'
_chemical_formula_weight 1663.25
_chemical_name_systematic ' ?'
_space_group_IT_number 2
_symmetry_cell_setting triclinic
_symmetry_space_group_name_Hall '-P 1'
_symmetry_space_group_name_H-M 'P -1'
_cell_angle_alpha 71.381(5)
_cell_angle_beta 87.314(5)
_cell_angle_gamma 85.678(5)
_cell_formula_units_Z 2
_cell_length_a 13.7819(2)
_cell_length_b 16.2114(2)
_cell_length_c 18.7744(3)
_cell_measurement_temperature 173
_cell_volume 3962.7(1)
_computing_publication_material CIFGEN_IN_OpenMoleN_(_1997)
_computing_structure_refinement LSFM_OpenMoleN_(_1997)
_computing_structure_solution Direct_methods_(SIR,_Burla_et_al.,_1989)
_diffrn_ambient_temperature 173
_diffrn_measurement_details
;
34497 reflections were collected using program Collect
("Collect" Data collection software, Nonius B.V., 1998)
The conditions were as follow : crystal to detector distance =  36. mm.
Scan angle =  1.9 deg 1 scans of   90 sec per frame.
Data collection was divided into  2 set(s)
with the following starting angles and number of frames :

Set 1 Theta =    8.80 Omega =    0.00 Kappa =    0.00   96 frames
Set 2 Theta =   -8.50 Kappa =  134.00 Phi   =    0.00   26 frames
Friedel pairs were averaged. Internal R = 0.04
;
_diffrn_measurement_device_type KappaCCD
_diffrn_measurement_method '\p scans'
_diffrn_radiation_monochromator graphite
_diffrn_radiation_type Mo-K\a
_diffrn_radiation_wavelength 0.71073
_diffrn_reflns_av_R_equivalents 0.040
_diffrn_reflns_av_sigmaI/netI 0.333
_diffrn_reflns_limit_h_max 19
_diffrn_reflns_limit_h_min -19
_diffrn_reflns_limit_k_max 22
_diffrn_reflns_limit_k_min -22
_diffrn_reflns_limit_l_max 26
_diffrn_reflns_limit_l_min -26
_diffrn_reflns_number 34497
_diffrn_reflns_theta_max 30.04
_diffrn_reflns_theta_min 2.5
_diffrn_source xray_tube
_diffrn_standards_decay_% 0
_exptl_absorpt_coefficient_mu 0.541
_exptl_absorpt_correction_type none
_exptl_crystal_colour red
_exptl_crystal_density_diffrn 1.39
_exptl_crystal_density_method none
_exptl_crystal_description prism
_exptl_crystal_F_000 1728
_exptl_crystal_size_max 0.20
_exptl_crystal_size_mid 0.16
_exptl_crystal_size_min 0.04
_refine_diff_density_max 0.529
_refine_diff_density_min -0.087
_refine_ls_extinction_method none
_refine_ls_goodness_of_fit_all 1.734
_refine_ls_goodness_of_fit_ref 1.071
_refine_ls_hydrogen_treatment noref
_refine_ls_matrix_type full
_refine_ls_number_constraints 0
_refine_ls_number_parameters 1099
_refine_ls_number_reflns 12578
_refine_ls_number_restraints 0
_refine_ls_R_factor_all 0.121
_refine_ls_R_factor_gt 0.046
_refine_ls_shift/esd_mean 0.004
_refine_ls_shift/su_max 0.043
_refine_ls_structure_factor_coef F
_refine_ls_weighting_scheme sigma
_refine_ls_wR_factor_all 0.187
_refine_ls_wR_factor_ref 0.063
_reflns_number_gt 12578
_reflns_number_total 23060
_reflns_threshold_expression >3.0\s(I)
_cod_data_source_file b400812j.txt
_cod_data_source_block st1297
_cod_original_sg_symbol_H-M P-1
_cod_database_code 7102612

loop_
_symmetry_equiv_pos_as_xyz
x,y,z
-x,-y,-z

loop_
_atom_site_label
_atom_site_fract_x
_atom_site_fract_y
_atom_site_fract_z
_atom_site_U_iso_or_equiv
_atom_site_adp_type
_atom_site_calc_flag
_atom_site_calc_attached_atom
_atom_site_type_symbol
NI1 0.84302(2) 0.16084(2) 0.89580(2) 0.0206(1) Uani ? ? Ni
N1 0.9600(1) 0.1787(1) 0.8419(1) 0.0223(9) Uani ? ? N
C1 1.0177(2) 0.1077(2) 0.8399(1) 0.026(1) Uani ? ? C
C2 1.1027(2) 0.1347(2) 0.7960(1) 0.029(1) Uani ? ? C
C3 1.0963(2) 0.2237(2) 0.7724(1) 0.030(1) Uani ? ? C
C4 1.0064(2) 0.2518(2) 0.8014(1) 0.026(1) Uani ? ? C
C5 0.9635(2) 0.3345(2) 0.7960(1) 0.024(1) Uani ? ? C
C6 0.8688(2) 0.3463(2) 0.8243(1) 0.025(1) Uani ? ? C
C7 0.8166(2) 0.4281(2) 0.8153(1) 0.030(1) Uani ? ? C
C8 0.7293(2) 0.4121(2) 0.8502(1) 0.032(1) Uani ? ? C
C9 0.7243(2) 0.3198(2) 0.8812(1) 0.028(1) Uani ? ? C
N2 0.8097(1) 0.2799(1) 0.8648(1) 0.0245(9) Uani ? ? N
C10 0.6459(2) 0.2734(2) 0.9230(1) 0.026(1) Uani ? ? C
C11 0.6481(2) 0.1838(2) 0.9547(1) 0.025(1) Uani ? ? C
C12 0.5699(2) 0.1331(2) 0.9935(1) 0.031(1) Uani ? ? C
C13 0.6032(2) 0.0488(2) 1.0178(1) 0.029(1) Uani ? ? C
C14 0.7041(2) 0.0442(2) 0.9944(1) 0.025(1) Uani ? ? C
N3 0.7292(1) 0.1268(1) 0.9538(1) 0.0246(9) Uani ? ? N
C15 0.7678(2) -0.0338(2) 1.0054(1) 0.026(1) Uani ? ? C
C16 0.8541(2) -0.0271(2) 0.9639(1) 0.024(1) Uani ? ? C
N4 0.8868(2) 0.0479(1) 0.9177(1) 0.026(1) Uani ? ? N
C17 0.9755(2) 0.0290(2) 0.8850(1) 0.027(1) Uani ? ? C
C18 0.9965(2) -0.0586(2) 0.9087(1) 0.026(1) Uani ? ? C
C19 0.9197(2) -0.0997(2) 0.9604(1) 0.024(1) Uani ? ? C
C20 0.8938(2) -0.1837(2) 0.9976(1) 0.024(1) Uani ? ? C
C21 0.8104(2) -0.1947(2) 1.0487(1) 0.026(1) Uani ? ? C
C22 0.7497(2) -0.1208(2) 1.0552(1) 0.026(1) Uani ? ? C
C23 0.6796(2) -0.1380(2) 1.1143(1) 0.032(1) Uani ? ? C
C24 0.6658(2) -0.2201(2) 1.1614(2) 0.033(1) Uani ? ? C
C25 0.7225(2) -0.2935(2) 1.1552(1) 0.031(1) Uani ? ? C
C26 0.7931(2) -0.2784(2) 1.0987(1) 0.029(1) Uani ? ? C
C27 0.7130(2) -0.3807(2) 1.2134(2) 0.038(2) Uani ? ? C
C28 0.9484(2) -0.2609(2) 0.9841(1) 0.023(1) Uani ? ? C
C29 0.9009(2) -0.3159(2) 0.9557(1) 0.029(1) Uani ? ? C
C30 0.9519(2) -0.3839(2) 0.9384(1) 0.038(1) Uani ? ? C
C31 1.0514(2) -0.3978(2) 0.9500(2) 0.037(1) Uani ? ? C
C32 1.0987(2) -0.3444(2) 0.9789(1) 0.034(1) Uani ? ? C
C33 1.0480(2) -0.2757(2) 0.9954(1) 0.030(1) Uani ? ? C
O1 1.0856(1) -0.0956(1) 0.89174(9) 0.0291(8) Uani ? ? O
C34 1.0901(2) -0.1368(2) 0.8384(1) 0.033(1) Uani ? ? C
O2 1.0196(2) -0.1500(1) 0.8096(1) 0.051(1) Uani ? ? O
C35 1.1931(2) -0.1611(2) 0.8225(1) 0.031(1) Uani ? ? C
C36 1.2699(2) -0.1212(2) 0.8405(2) 0.037(1) Uani ? ? C
C37 1.3651(2) -0.1417(2) 0.8206(2) 0.044(2) Uani ? ? C
C38 1.3828(2) -0.2044(2) 0.7844(2) 0.055(2) Uani ? ? C
C39 1.3067(3) -0.2446(2) 0.7679(2) 0.066(2) Uani ? ? C
C40 1.2116(3) -0.2227(2) 0.7856(2) 0.055(2) Uani ? ? C
C41 1.0171(2) 0.4136(2) 0.7583(1) 0.025(1) Uani ? ? C
C42 1.0541(2) 0.4311(2) 0.6851(1) 0.029(1) Uani ? ? C
C43 1.1005(2) 0.5071(2) 0.6503(1) 0.031(1) Uani ? ? C
C44 1.1120(2) 0.5674(2) 0.6866(2) 0.033(1) Uani ? ? C
C45 1.0766(2) 0.5492(2) 0.7606(1) 0.036(1) Uani ? ? C
C46 1.0302(2) 0.4740(2) 0.7955(1) 0.030(1) Uani ? ? C
C47 1.1636(3) 0.6492(2) 0.6478(2) 0.052(2) Uani ? ? C
C48 0.5585(2) 0.3273(2) 0.9371(1) 0.029(1) Uani ? ? C
C49 0.5101(2) 0.3893(2) 0.8783(1) 0.037(1) Uani ? ? C
C50 0.4349(2) 0.4443(2) 0.8918(2) 0.040(2) Uani ? ? C
C51 0.4036(2) 0.4377(2) 0.9644(2) 0.042(1) Uani ? ? C
C52 0.4514(3) 0.3757(2) 1.0217(2) 0.051(2) Uani ? ? C
C53 0.5279(2) 0.3221(2) 1.0094(2) 0.041(2) Uani ? ? C
C54 0.3194(3) 0.4966(2) 0.9791(2) 0.067(2) Uani ? ? C
NI2 1.34950(2) 0.34158(2) 0.58895(2) 0.0209(1) Uani ? ? Ni
N5 1.4594(1) 0.3172(1) 0.6473(1) 0.024(1) Uani ? ? N
C55 1.5078(2) 0.3847(2) 0.6519(1) 0.025(1) Uani ? ? C
C56 1.5909(2) 0.3530(2) 0.6970(1) 0.028(1) Uani ? ? C
C57 1.5920(2) 0.2638(2) 0.7186(1) 0.027(1) Uani ? ? C
C58 1.5090(2) 0.2406(2) 0.6878(1) 0.024(1) Uani ? ? C
C59 1.4751(2) 0.1604(2) 0.6913(1) 0.025(1) Uani ? ? C
C60 1.3882(2) 0.1536(2) 0.6577(1) 0.025(1) Uani ? ? C
C61 1.3446(2) 0.0743(2) 0.6624(1) 0.032(1) Uani ? ? C
C62 1.2632(2) 0.0956(2) 0.6207(2) 0.031(1) Uani ? ? C
C63 1.2550(2) 0.1880(2) 0.5897(1) 0.028(1) Uani ? ? C
N6 1.3293(1) 0.2235(1) 0.6134(1) 0.0243(9) Uani ? ? N
C64 1.1807(2) 0.2392(2) 0.5421(1) 0.027(1) Uani ? ? C
C65 1.1717(2) 0.3290(2) 0.5177(1) 0.027(1) Uani ? ? C
C66 1.0941(2) 0.3831(2) 0.4748(1) 0.031(1) Uani ? ? C
C67 1.1155(2) 0.4667(2) 0.4594(1) 0.030(1) Uani ? ? C
C68 1.2089(2) 0.4680(1) 0.4898(1) 0.023(1) Uani ? ? C
N7 1.2406(1) 0.3829(1) 0.5283(1) 0.0235(9) Uani ? ? N
C69 1.2616(2) 0.5429(1) 0.4853(1) 0.024(1) Uani ? ? C
C70 1.3431(2) 0.5304(2) 0.5294(1) 0.024(1) Uani ? ? C
C71 1.3962(2) 0.5993(2) 0.5395(1) 0.025(1) Uani ? ? C
C72 1.4714(2) 0.5539(2) 0.5908(1) 0.026(1) Uani ? ? C
C73 1.4617(2) 0.4661(2) 0.6084(1) 0.026(1) Uani ? ? C
N8 1.3811(1) 0.4529(1) 0.5721(1) 0.0243(9) Uani ? ? N
C74 1.2379(2) 0.6328(2) 0.4401(1) 0.027(1) Uani ? ? C
C75 1.1750(2) 0.6566(2) 0.3788(1) 0.031(1) Uani ? ? C
C76 1.1536(2) 0.7420(2) 0.3370(1) 0.033(1) Uani ? ? C
C77 1.1950(2) 0.8109(2) 0.3519(1) 0.032(1) Uani ? ? C
C78 1.2611(2) 0.7895(2) 0.4090(1) 0.029(1) Uani ? ? C
C79 1.2848(2) 0.7023(2) 0.4538(1) 0.026(1) Uani ? ? C
C80 1.1704(2) 0.9038(2) 0.3048(2) 0.044(2) Uani ? ? C
C81 1.3620(2) 0.6855(2) 0.5066(1) 0.024(1) Uani ? ? C
C82 1.4020(2) 0.7575(2) 0.5267(1) 0.024(1) Uani ? ? C
C83 1.3409(2) 0.8119(2) 0.5564(1) 0.033(1) Uani ? ? C
C84 1.3776(2) 0.8787(2) 0.5758(2) 0.044(1) Uani ? ? C
C85 1.4748(3) 0.8929(2) 0.5652(2) 0.050(2) Uani ? ? C
C86 1.5362(2) 0.8402(2) 0.5359(2) 0.047(2) Uani ? ? C
C87 1.4999(2) 0.7725(2) 0.5171(1) 0.034(1) Uani ? ? C
O3 1.5490(1) 0.5880(1) 0.61450(9) 0.0287(8) Uani ? ? O
C88 1.5361(2) 0.6063(2) 0.6804(1) 0.030(1) Uani ? ? C
O4 1.4594(2) 0.6021(1) 0.7135(1) 0.055(1) Uani ? ? O
C89 1.6280(2) 0.6295(2) 0.7042(1) 0.028(1) Uani ? ? C
C90 1.6290(2) 0.6390(2) 0.7745(2) 0.046(1) Uani ? ? C
C91 1.7154(3) 0.6577(2) 0.8007(2) 0.052(2) Uani ? ? C
C92 1.7982(2) 0.6696(2) 0.7557(2) 0.045(1) Uani ? ? C
C93 1.7973(2) 0.6591(2) 0.6869(2) 0.044(2) Uani ? ? C
C94 1.7120(2) 0.6383(2) 0.6607(1) 0.039(1) Uani ? ? C
C95 1.5328(2) 0.0798(2) 0.7320(1) 0.028(1) Uani ? ? C
C96 1.5591(2) 0.0630(2) 0.8063(1) 0.032(1) Uani ? ? C
C97 1.6167(2) -0.0109(2) 0.8424(2) 0.043(2) Uani ? ? C
C98 1.6519(2) -0.0693(2) 0.8055(2) 0.047(2) Uani ? ? C
C99 1.6252(2) -0.0531(2) 0.7323(2) 0.049(2) Uani ? ? C
C100 1.5677(2) 0.0199(2) 0.6952(1) 0.038(1) Uani ? ? C
C101 1.7192(3) -0.1463(3) 0.8451(2) 0.093(2) Uani ? ? C
C102 1.1125(2) 0.1915(2) 0.5112(1) 0.026(1) Uani ? ? C
C103 1.1478(2) 0.1553(2) 0.4563(2) 0.043(1) Uani ? ? C
C104 1.0858(2) 0.1168(2) 0.4209(2) 0.049(2) Uani ? ? C
C105 0.9883(2) 0.1126(2) 0.4411(2) 0.034(1) Uani ? ? C
C106 0.9207(2) 0.0724(2) 0.4017(2) 0.055(2) Uani ? ? C
C107 0.9543(2) 0.1457(2) 0.4969(2) 0.040(1) Uani ? ? C
C108 1.0156(2) 0.1853(2) 0.5317(2) 0.039(1) Uani ? ? C
H1 1.1543 0.0979 0.7850 0.0385 Uiso calc C2 H
H2 1.1431 0.2605 0.7421 0.0383 Uiso calc C3 H
H3 0.8393 0.4840 0.7894 0.0416 Uiso calc C7 H
H4 0.6796 0.4547 0.8535 0.0432 Uiso calc C8 H
H5 0.5056 0.1551 1.0008 0.0407 Uiso calc C12 H
H6 0.5667 0.0009 1.0455 0.0383 Uiso calc C13 H
H7 0.6403 -0.0905 1.1216 0.0429 Uiso calc C23 H
H8 0.6164 -0.2280 1.1995 0.0451 Uiso calc C24 H
H9 0.8321 -0.3269 1.0931 0.0386 Uiso calc C26 H
H10 0.6601 -0.3771 1.2469 0.0528 Uiso calc C27 H
H11 0.7014 -0.4225 1.1896 0.0528 Uiso calc C27 H
H12 0.7714 -0.3977 1.2408 0.0528 Uiso calc C27 H
H13 0.8328 -0.3066 0.9481 0.0377 Uiso calc C29 H
H14 0.9191 -0.4210 0.9187 0.0489 Uiso calc C30 H
H15 1.0867 -0.4444 0.9380 0.0501 Uiso calc C31 H
H16 1.1665 -0.3548 0.9876 0.0452 Uiso calc C32 H
H17 1.0814 -0.2383 1.0145 0.0388 Uiso calc C33 H
H18 1.2574 -0.0797 0.8664 0.0490 Uiso calc C36 H
H19 1.4175 -0.1132 0.8315 0.0627 Uiso calc C37 H
H20 1.4476 -0.2192 0.7712 0.0757 Uiso calc C38 H
H21 1.3194 -0.2880 0.7440 0.0822 Uiso calc C39 H
H22 1.1593 -0.2498 0.7727 0.0678 Uiso calc C40 H
H23 1.0474 0.3906 0.6588 0.0371 Uiso calc C42 H
H24 1.1250 0.5180 0.6002 0.0413 Uiso calc C43 H
H25 1.0848 0.5891 0.7871 0.0455 Uiso calc C45 H
H26 1.0066 0.4630 0.8458 0.0392 Uiso calc C46 H
H27 1.1650 0.6831 0.6807 0.0690 Uiso calc C47 H
H28 1.2284 0.6339 0.6347 0.0690 Uiso calc C47 H
H29 1.1301 0.6820 0.6036 0.0690 Uiso calc C47 H
H30 0.5289 0.3940 0.8279 0.0485 Uiso calc C49 H
H31 0.4044 0.4873 0.8507 0.0542 Uiso calc C50 H
H32 0.4308 0.3695 1.0720 0.0673 Uiso calc C52 H
H33 0.5601 0.2812 1.0509 0.0548 Uiso calc C53 H
H34 0.3080 0.4830 1.0318 0.0869 Uiso calc C54 H
H35 0.3351 0.5558 0.9585 0.0869 Uiso calc C54 H
H36 0.2626 0.4879 0.9563 0.0869 Uiso calc C54 H
H37 1.6366 0.3868 0.7097 0.0341 Uiso calc C56 H
H38 1.6395 0.2241 0.7488 0.0340 Uiso calc C57 H
H39 1.3685 0.0170 0.6899 0.0425 Uiso calc C61 H
H40 1.2200 0.0562 0.6135 0.0417 Uiso calc C62 H
H41 1.0375 0.3635 0.4598 0.0392 Uiso calc C66 H
H42 1.0757 0.5165 0.4329 0.0391 Uiso calc C67 H
H43 1.1463 0.6119 0.3658 0.0393 Uiso calc C75 H
H44 1.1096 0.7547 0.2969 0.0435 Uiso calc C76 H
H45 1.2921 0.8351 0.4186 0.0372 Uiso calc C78 H
H46 1.2046 0.9420 0.3224 0.0594 Uiso calc C80 H
H47 1.1889 0.9112 0.2538 0.0594 Uiso calc C80 H
H48 1.1024 0.9169 0.3084 0.0594 Uiso calc C80 H
H49 1.2733 0.8029 0.5632 0.0425 Uiso calc C83 H
H50 1.3355 0.9148 0.5964 0.0564 Uiso calc C84 H
H51 1.4998 0.9391 0.5782 0.0635 Uiso calc C85 H
H52 1.6036 0.8502 0.5286 0.0595 Uiso calc C86 H
H53 1.5428 0.7361 0.4973 0.0437 Uiso calc C87 H
H54 1.5713 0.6329 0.8050 0.0562 Uiso calc C90 H
H55 1.7169 0.6623 0.8499 0.0641 Uiso calc C91 H
H56 1.8559 0.6851 0.7728 0.0567 Uiso calc C92 H
H57 1.8549 0.6659 0.6564 0.0556 Uiso calc C93 H
H58 1.7122 0.6303 0.6128 0.0487 Uiso calc C94 H
H59 1.5373 0.1026 0.8324 0.0416 Uiso calc C96 H
H60 1.6325 -0.0219 0.8934 0.0571 Uiso calc C97 H
H61 1.6471 -0.0933 0.7067 0.0621 Uiso calc C99 H
H62 1.5515 0.0299 0.6444 0.0475 Uiso calc C100 H
H63 1.7365 -0.1796 0.8124 0.1245 Uiso calc C101 H
H64 1.7763 -0.1262 0.8589 0.1245 Uiso calc C101 H
H65 1.6874 -0.1816 0.8890 0.1245 Uiso calc C101 H
H66 1.2150 0.1568 0.4427 0.0524 Uiso calc C103 H
H67 1.1109 0.0936 0.3828 0.0594 Uiso calc C104 H
H68 0.8877 0.1416 0.5123 0.0547 Uiso calc C107 H
H69 0.9899 0.2083 0.5699 0.0486 Uiso calc C108 H
H70 0.9566 0.0531 0.3649 0.0707 Uiso calc C106 H
H71 0.8922 0.0243 0.4375 0.0707 Uiso calc C106 H
H72 0.8709 0.1148 0.3780 0.0707 Uiso calc C106 H

loop_
_atom_site_aniso_label
_atom_site_aniso_U_11
_atom_site_aniso_U_22
_atom_site_aniso_U_33
_atom_site_aniso_U_12
_atom_site_aniso_U_13
_atom_site_aniso_U_23
_atom_site_aniso_type_symbol
NI1 0.0187(1) 0.0188(1) 0.0249(1) 0.0014(1) -0.0004(1) -0.0089(1) Ni
N1 0.022(1) 0.0200(9) 0.0255(9) 0.0005(8) -0.0007(8) -0.0071(7) N
C1 0.023(1) 0.025(1) 0.029(1) 0.002(1) -0.002(1) -0.0107(8) C
C2 0.024(1) 0.029(1) 0.035(1) 0.002(1) 0.003(1) -0.0112(9) C
C3 0.028(1) 0.031(1) 0.030(1) -0.005(1) 0.003(1) -0.0103(9) C
C4 0.024(1) 0.027(1) 0.026(1) -0.003(1) -0.0008(9) -0.0107(8) C
C5 0.028(1) 0.022(1) 0.023(1) -0.002(1) -0.0041(9) -0.0068(8) C
C6 0.031(1) 0.023(1) 0.022(1) 0.002(1) -0.006(1) -0.0051(9) C
C7 0.037(1) 0.021(1) 0.034(1) 0.003(1) 0.000(1) -0.004(1) C
C8 0.036(1) 0.023(1) 0.039(1) 0.006(1) -0.001(1) -0.009(1) C
C9 0.027(1) 0.026(1) 0.030(1) 0.004(1) -0.004(1) -0.0114(9) C
N2 0.022(1) 0.0228(9) 0.0288(9) 0.0009(8) -0.0016(8) -0.0102(7) N
C10 0.022(1) 0.029(1) 0.029(1) 0.006(1) -0.0027(9) -0.0132(8) C
C11 0.019(1) 0.029(1) 0.030(1) 0.001(1) -0.0012(9) -0.0136(8) C
C12 0.021(1) 0.032(1) 0.042(1) 0.005(1) -0.001(1) -0.015(1) C
C13 0.022(1) 0.028(1) 0.039(1) -0.002(1) 0.001(1) -0.0123(9) C
C14 0.021(1) 0.030(1) 0.026(1) 0.000(1) -0.0008(9) -0.0132(8) C
N3 0.020(1) 0.0245(9) 0.0297(9) 0.0021(8) -0.0019(8) -0.0126(7) N
C15 0.022(1) 0.028(1) 0.027(1) 0.001(1) -0.0013(9) -0.0130(8) C
C16 0.024(1) 0.022(1) 0.027(1) -0.0020(9) 0.0005(9) -0.0104(8) C
N4 0.023(1) 0.0231(9) 0.033(1) 0.0016(8) 0.0036(8) -0.0108(7) N
C17 0.022(1) 0.028(1) 0.031(1) -0.000(1) 0.003(1) -0.0115(9) C
C18 0.020(1) 0.029(1) 0.030(1) 0.004(1) 0.0007(9) -0.0144(8) C
C19 0.023(1) 0.023(1) 0.026(1) 0.001(1) -0.0002(9) -0.0108(8) C
C20 0.023(1) 0.024(1) 0.025(1) 0.003(1) -0.0049(9) -0.0097(8) C
C21 0.025(1) 0.027(1) 0.026(1) 0.000(1) -0.0036(9) -0.0108(8) C
C22 0.023(1) 0.027(1) 0.028(1) 0.001(1) -0.0034(9) -0.0099(9) C
C23 0.026(1) 0.035(1) 0.038(1) 0.001(1) 0.004(1) -0.013(1) C
C24 0.027(1) 0.040(1) 0.033(1) -0.001(1) 0.006(1) -0.007(1) C
C25 0.028(1) 0.034(1) 0.032(1) -0.002(1) -0.004(1) -0.005(1) C
C26 0.031(1) 0.027(1) 0.030(1) 0.002(1) -0.005(1) -0.0077(9) C
C27 0.036(2) 0.036(2) 0.042(2) -0.005(1) -0.000(1) -0.000(1) C
C28 0.027(1) 0.020(1) 0.024(1) 0.002(1) -0.002(1) -0.0064(8) C
C29 0.031(1) 0.024(1) 0.034(1) 0.002(1) -0.007(1) -0.0097(9) C
C30 0.051(2) 0.026(1) 0.040(1) 0.001(1) -0.006(1) -0.0173(9) C
C31 0.050(2) 0.026(1) 0.039(1) 0.010(1) 0.004(1) -0.013(1) C
C32 0.032(1) 0.035(1) 0.035(1) 0.010(1) -0.005(1) -0.010(1) C
C33 0.029(1) 0.031(1) 0.030(1) 0.002(1) -0.004(1) -0.0118(9) C
O1 0.0243(9) 0.0279(8) 0.0365(8) 0.0036(7) 0.0031(7) -0.0161(6) O
C34 0.036(1) 0.034(1) 0.031(1) 0.003(1) 0.002(1) -0.0129(9) C
O2 0.039(1) 0.068(1) 0.049(1) 0.000(1) -0.0042(9) -0.0340(8) O
C35 0.035(1) 0.032(1) 0.026(1) 0.006(1) 0.005(1) -0.0091(9) C
C36 0.037(2) 0.038(1) 0.035(1) 0.006(1) 0.003(1) -0.009(1) C
C37 0.033(2) 0.064(2) 0.041(2) 0.003(2) 0.003(1) -0.010(1) C
C38 0.047(2) 0.078(2) 0.045(2) 0.027(2) 0.006(1) -0.021(1) C
C39 0.060(2) 0.075(2) 0.063(2) 0.020(2) 0.012(1) -0.042(1) C
C40 0.056(2) 0.057(2) 0.054(2) 0.006(2) 0.003(1) -0.034(1) C
C41 0.028(1) 0.022(1) 0.025(1) 0.000(1) -0.002(1) -0.0055(9) C
C42 0.029(1) 0.028(1) 0.030(1) 0.001(1) -0.004(1) -0.0096(9) C
C43 0.033(1) 0.035(1) 0.026(1) -0.004(1) 0.002(1) -0.008(1) C
C44 0.036(1) 0.027(1) 0.035(1) -0.006(1) 0.001(1) -0.007(1) C
C45 0.044(2) 0.028(1) 0.038(1) -0.008(1) 0.000(1) -0.0154(9) C
C46 0.038(1) 0.029(1) 0.025(1) -0.005(1) 0.002(1) -0.0096(9) C
C47 0.066(2) 0.042(2) 0.051(2) -0.024(2) 0.014(2) -0.012(1) C
C48 0.025(1) 0.028(1) 0.034(1) 0.004(1) 0.000(1) -0.0128(9) C
C49 0.034(1) 0.046(1) 0.034(1) 0.010(1) -0.002(1) -0.017(1) C
C50 0.031(1) 0.040(1) 0.053(2) 0.013(1) -0.011(1) -0.014(1) C
C51 0.033(2) 0.040(1) 0.057(1) 0.008(1) 0.004(1) -0.026(1) C
C52 0.054(2) 0.061(2) 0.041(1) 0.010(2) 0.010(1) -0.022(1) C
C53 0.043(2) 0.045(2) 0.035(1) 0.010(1) 0.002(1) -0.011(1) C
C54 0.060(2) 0.061(2) 0.081(2) 0.023(2) 0.014(2) -0.033(1) C
NI2 0.0214(1) 0.0180(1) 0.0237(1) -0.0032(1) -0.0039(1) -0.0094(1) Ni
N5 0.025(1) 0.0217(9) 0.0273(9) -0.0016(8) -0.0032(8) -0.0093(7) N
C55 0.024(1) 0.025(1) 0.026(1) -0.0051(9) -0.0016(9) -0.0131(8) C
C56 0.024(1) 0.033(1) 0.027(1) -0.004(1) -0.0013(9) -0.0162(8) C
C57 0.028(1) 0.028(1) 0.026(1) -0.000(1) -0.0040(9) -0.0124(8) C
C58 0.026(1) 0.026(1) 0.022(1) 0.000(1) -0.0021(9) -0.0083(8) C
C59 0.027(1) 0.027(1) 0.022(1) -0.001(1) -0.0003(9) -0.0083(8) C
C60 0.030(1) 0.020(1) 0.026(1) -0.001(1) -0.003(1) -0.0071(8) C
C61 0.037(1) 0.024(1) 0.036(1) -0.006(1) -0.007(1) -0.005(1) C
C62 0.033(1) 0.020(1) 0.043(1) -0.007(1) -0.007(1) -0.0086(9) C
C63 0.028(1) 0.027(1) 0.031(1) -0.003(1) -0.004(1) -0.0132(8) C
N6 0.026(1) 0.0213(9) 0.0258(9) -0.0045(8) -0.0035(8) -0.0083(7) N
C64 0.023(1) 0.028(1) 0.031(1) -0.006(1) -0.002(1) -0.0108(9) C
C65 0.024(1) 0.026(1) 0.030(1) -0.004(1) -0.0046(9) -0.0130(8) C
C66 0.025(1) 0.030(1) 0.039(1) -0.002(1) -0.009(1) -0.0160(9) C
C67 0.029(1) 0.027(1) 0.036(1) 0.001(1) -0.009(1) -0.0105(9) C
C68 0.026(1) 0.021(1) 0.023(1) -0.0031(9) -0.0024(9) -0.0098(8) C
N7 0.023(1) 0.0220(9) 0.0258(9) -0.0042(8) -0.0017(8) -0.0108(7) N
C69 0.028(1) 0.022(1) 0.022(1) -0.003(1) 0.0018(9) -0.0109(8) C
C70 0.024(1) 0.022(1) 0.025(1) -0.001(1) -0.0001(9) -0.0107(8) C
C71 0.027(1) 0.023(1) 0.025(1) -0.0050(9) 0.0011(9) -0.0136(7) C
C72 0.022(1) 0.027(1) 0.028(1) -0.0060(9) -0.0004(9) -0.0156(8) C
C73 0.025(1) 0.027(1) 0.025(1) -0.006(1) -0.0010(9) -0.0130(8) C
N8 0.026(1) 0.0198(9) 0.0281(9) -0.0038(8) -0.0033(8) -0.0092(7) N
C74 0.026(1) 0.026(1) 0.027(1) -0.003(1) -0.0011(9) -0.0129(8) C
C75 0.034(1) 0.027(1) 0.032(1) -0.006(1) -0.006(1) -0.0113(9) C
C76 0.034(1) 0.034(1) 0.032(1) -0.003(1) -0.010(1) -0.008(1) C
C77 0.037(1) 0.028(1) 0.030(1) -0.002(1) -0.004(1) -0.007(1) C
C78 0.036(1) 0.024(1) 0.028(1) -0.008(1) 0.001(1) -0.0100(9) C
C79 0.029(1) 0.027(1) 0.024(1) -0.003(1) 0.0017(9) -0.0120(8) C
C80 0.057(2) 0.032(1) 0.046(2) -0.009(1) -0.016(1) -0.005(1) C
C81 0.028(1) 0.021(1) 0.024(1) -0.005(1) 0.0030(9) -0.0104(8) C
C82 0.033(1) 0.018(1) 0.022(1) -0.006(1) -0.003(1) -0.0056(8) C
C83 0.038(1) 0.025(1) 0.038(1) -0.003(1) -0.003(1) -0.0137(9) C
C84 0.058(2) 0.030(1) 0.050(1) -0.003(1) -0.003(1) -0.023(1) C
C85 0.069(2) 0.035(1) 0.053(1) -0.017(1) -0.008(1) -0.024(1) C
C86 0.043(2) 0.047(2) 0.050(2) -0.018(1) -0.003(1) -0.017(1) C
C87 0.038(1) 0.030(1) 0.035(1) -0.007(1) -0.003(1) -0.012(1) C
O3 0.0279(9) 0.0315(8) 0.0269(7) -0.0102(7) -0.0023(7) -0.0154(6) O
C88 0.035(1) 0.026(1) 0.030(1) -0.003(1) -0.004(1) -0.0145(8) C
O4 0.040(1) 0.085(1) 0.0486(9) -0.015(1) 0.0092(9) -0.0434(8) O
C89 0.034(1) 0.022(1) 0.028(1) -0.003(1) -0.006(1) -0.0105(8) C
C90 0.049(2) 0.053(2) 0.037(1) -0.008(1) -0.002(1) -0.025(1) C
C91 0.061(2) 0.058(2) 0.040(1) -0.011(1) -0.014(1) -0.027(1) C
C92 0.047(2) 0.038(1) 0.050(1) -0.008(1) -0.019(1) -0.015(1) C
C93 0.038(2) 0.048(2) 0.045(1) -0.011(1) -0.007(1) -0.016(1) C
C94 0.040(1) 0.043(1) 0.036(1) -0.012(1) -0.004(1) -0.019(1) C
C95 0.027(1) 0.025(1) 0.032(1) -0.002(1) -0.005(1) -0.0093(9) C
C96 0.037(1) 0.030(1) 0.030(1) -0.002(1) -0.005(1) -0.0098(9) C
C97 0.054(2) 0.034(1) 0.042(1) -0.001(1) -0.022(1) -0.008(1) C
C98 0.060(2) 0.026(1) 0.066(2) 0.011(1) -0.031(1) -0.017(1) C
C99 0.056(2) 0.032(1) 0.064(2) 0.012(1) -0.022(1) -0.029(1) C
C100 0.045(2) 0.032(1) 0.038(1) 0.003(1) -0.013(1) -0.0176(9) C
C101 0.130(3) 0.057(2) 0.108(2) 0.047(2) -0.076(2) -0.038(2) C
C102 0.026(1) 0.020(1) 0.035(1) -0.004(1) -0.008(1) -0.0072(9) C
C103 0.033(1) 0.048(1) 0.049(1) -0.013(1) 0.002(1) -0.026(1) C
C104 0.052(2) 0.046(1) 0.050(1) -0.015(1) -0.003(1) -0.027(1) C
C105 0.037(1) 0.023(1) 0.048(1) -0.003(1) -0.015(1) -0.009(1) C
C106 0.057(2) 0.041(2) 0.070(2) -0.008(1) -0.030(1) -0.020(1) C
C107 0.027(1) 0.038(1) 0.065(2) -0.006(1) -0.006(1) -0.019(1) C
C108 0.029(1) 0.039(1) 0.052(1) -0.004(1) -0.001(1) -0.025(1) C

loop_
_atom_type_symbol
_atom_type_scat_dispersion_real
_atom_type_scat_dispersion_imag
_atom_type_scat_source
C 0.002 0.002 International_Tables_Vol_IV_Table_2.3.1
H 0.000 0.000 International_Tables_Vol_IV_Table_2.3.1
N 0.004 0.003 International_Tables_Vol_IV_Table_2.3.1
Ni 0.285 1.113 International_Tables_Vol_IV_Table_2.3.1
O 0.008 0.006 International_Tables_Vol_IV_Table_2.3.1

loop_
_geom_angle_atom_site_label_1
_geom_angle_atom_site_label_2
_geom_angle_atom_site_label_3
_geom_angle
N1 NI1 N2 91.1(1)
N1 NI1 N3 172.36(9)
N1 NI1 N4 82.3(1)
N2 NI1 N3 96.5(1)
N2 NI1 N4 173.3(1)
N3 NI1 N4 90.0(1)
NI1 N1 C1 118.3(2)
NI1 N1 C4 133.8(2)
C1 N1 C4 108.0(2)
N1 C1 C2 109.8(2)
N1 C1 C17 110.6(2)
C2 C1 C17 139.6(3)
C1 C2 C3 106.6(2)
C2 C3 C4 107.8(3)
N1 C4 C3 107.8(2)
N1 C4 C5 119.8(2)
C3 C4 C5 132.5(3)
C4 C5 C6 122.1(3)
C4 C5 C41 120.2(2)
C6 C5 C41 117.8(2)
C5 C6 C7 125.6(3)
C5 C6 N2 125.9(2)
C7 C6 N2 108.5(2)
C6 C7 C8 107.7(3)
C7 C8 C9 108.1(2)
C8 C9 N2 109.0(3)
C8 C9 C10 127.6(2)
N2 C9 C10 123.4(2)
NI1 N2 C6 126.8(2)
NI1 N2 C9 126.4(2)
C6 N2 C9 106.8(2)
C9 C10 C11 124.4(2)
C9 C10 C48 116.4(2)
C11 C10 C48 119.1(3)
C10 C11 C12 126.9(2)
C10 C11 N3 124.9(3)
C12 C11 N3 108.2(2)
C11 C12 C13 108.1(2)
C12 C13 C14 107.8(3)
C13 C14 N3 108.4(2)
C13 C14 C15 127.0(3)
N3 C14 C15 124.4(2)
NI1 N3 C11 123.7(2)
NI1 N3 C14 128.6(2)
C11 N3 C14 107.3(2)
C14 C15 C16 118.0(3)
C14 C15 C22 126.5(2)
C16 C15 C22 115.4(2)
C15 C16 N4 124.7(2)
C15 C16 C19 125.3(3)
N4 C16 C19 110.0(2)
NI1 N4 C16 133.5(2)
NI1 N4 C17 118.0(2)
C16 N4 C17 108.5(2)
C1 C17 N4 110.8(2)
C1 C17 C18 139.8(3)
N4 C17 C18 109.3(2)
C17 C18 C19 108.5(2)
C17 C18 O1 121.9(3)
C19 C18 O1 129.0(2)
C16 C19 C18 103.6(2)
C16 C19 C20 119.0(2)
C18 C19 C20 137.0(2)
C19 C20 C21 117.8(2)
C19 C20 C28 121.3(2)
C21 C20 C28 120.9(2)
C20 C21 C22 121.5(3)
C20 C21 C26 119.5(2)
C22 C21 C26 118.7(2)
C15 C22 C21 119.5(2)
C15 C22 C23 123.9(2)
C21 C22 C23 116.4(3)
C22 C23 C24 122.6(3)
C23 C24 C25 122.1(3)
C24 C25 C26 116.5(3)
C24 C25 C27 120.2(3)
C26 C25 C27 122.9(3)
C21 C26 C25 123.5(3)
C20 C28 C29 120.1(2)
C20 C28 C33 120.7(2)
C29 C28 C33 119.1(2)
C28 C29 C30 120.6(3)
C29 C30 C31 119.7(3)
C30 C31 C32 120.1(3)
C31 C32 C33 120.3(3)
C28 C33 C32 120.2(3)
C18 O1 C34 119.3(2)
O1 C34 O2 123.3(3)
O1 C34 C35 110.1(3)
O2 C34 C35 126.5(3)
C34 C35 C36 121.8(3)
C34 C35 C40 118.4(3)
C36 C35 C40 119.8(3)
C35 C36 C37 120.2(3)
C36 C37 C38 119.4(4)
C37 C38 C39 120.1(3)
C38 C39 C40 120.7(3)
C35 C40 C39 119.7(4)
C5 C41 C42 121.7(2)
C5 C41 C46 120.4(2)
C42 C41 C46 117.9(3)
C41 C42 C43 120.4(3)
C42 C43 C44 121.6(3)
C43 C44 C45 118.0(3)
C43 C44 C47 120.6(3)
C45 C44 C47 121.4(3)
C44 C45 C46 120.8(3)
C41 C46 C45 121.2(3)
C10 C48 C49 121.4(2)
C10 C48 C53 120.9(3)
C49 C48 C53 117.4(3)
C48 C49 C50 121.2(3)
C49 C50 C51 121.0(3)
C50 C51 C52 117.1(3)
C50 C51 C54 120.9(3)
C52 C51 C54 122.0(3)
C51 C52 C53 122.7(3)
C48 C53 C52 120.5(3)
N5 NI2 N6 91.4(1)
N5 NI2 N7 171.9(1)
N5 NI2 N8 82.1(1)
N6 NI2 N7 96.72(9)
N6 NI2 N8 173.43(9)
N7 NI2 N8 89.8(1)
NI2 N5 C55 118.4(2)
NI2 N5 C58 133.3(2)
C55 N5 C58 108.2(2)
N5 C55 C56 110.0(2)
N5 C55 C73 110.8(2)
C56 C55 C73 139.2(2)
C55 C56 C57 106.2(2)
C56 C57 C58 108.2(2)
N5 C58 C57 107.4(2)
N5 C58 C59 120.1(2)
C57 C58 C59 132.5(3)
C58 C59 C60 122.4(2)
C58 C59 C95 118.6(2)
C60 C59 C95 119.0(2)
C59 C60 C61 126.4(3)
C59 C60 N6 125.7(2)
C61 C60 N6 107.9(2)
C60 C61 C62 108.1(2)
C61 C62 C63 107.0(3)
C62 C63 N6 110.2(2)
C62 C63 C64 126.7(3)
N6 C63 C64 123.0(3)
NI2 N6 C60 126.9(2)
NI2 N6 C63 126.4(2)
C60 N6 C63 106.6(2)
C63 C64 C65 124.7(3)
C63 C64 C102 117.0(2)
C65 C64 C102 118.0(2)
C64 C65 C66 126.7(3)
C64 C65 N7 124.9(2)
C66 C65 N7 108.4(2)
C65 C66 C67 107.8(2)
C66 C67 C68 108.4(2)
C67 C68 N7 108.2(2)
C67 C68 C69 127.7(2)
N7 C68 C69 124.0(2)
NI2 N7 C65 123.7(2)
NI2 N7 C68 129.2(2)
C65 N7 C68 107.0(2)
C68 C69 C70 118.1(2)
C68 C69 C74 127.0(2)
C70 C69 C74 114.9(2)
C69 C70 C71 125.2(2)
C69 C70 N8 125.0(2)
C71 C70 N8 109.7(2)
C70 C71 C72 104.1(2)
C70 C71 C81 119.0(2)
C72 C71 C81 136.6(2)
C71 C72 C73 108.3(2)
C71 C72 O3 128.6(2)
C73 C72 O3 122.8(2)
C55 C73 C72 140.1(2)
C55 C73 N8 110.9(2)
C72 C73 N8 109.1(2)
NI2 N8 C70 133.4(2)
NI2 N8 C73 117.8(2)
C70 N8 C73 108.8(2)
C69 C74 C75 123.3(2)
C69 C74 C79 119.9(2)
C75 C74 C79 116.6(3)
C74 C75 C76 122.3(3)
C75 C76 C77 121.8(3)
C76 C77 C78 117.2(3)
C76 C77 C80 120.4(3)
C78 C77 C80 122.3(3)
C77 C78 C79 122.8(3)
C74 C79 C78 119.1(2)
C74 C79 C81 121.8(2)
C78 C79 C81 118.9(2)
C71 C81 C79 117.7(2)
C71 C81 C82 121.2(2)
C79 C81 C82 121.1(2)
C81 C82 C83 120.5(2)
C81 C82 C87 121.3(2)
C83 C82 C87 118.2(3)
C82 C83 C84 120.8(3)
C83 C84 C85 120.1(3)
C84 C85 C86 120.1(3)
C85 C86 C87 120.1(3)
C82 C87 C86 120.8(3)
C72 O3 C88 117.0(2)
O3 C88 O4 122.7(3)
O3 C88 C89 111.1(2)
O4 C88 C89 126.2(3)
C88 C89 C90 117.5(3)
C88 C89 C94 122.8(2)
C90 C89 C94 119.6(3)
C89 C90 C91 119.6(3)
C90 C91 C92 120.3(3)
C91 C92 C93 119.8(3)
C92 C93 C94 120.4(3)
C89 C94 C93 120.1(3)
C59 C95 C96 121.4(2)
C59 C95 C100 120.7(2)
C96 C95 C100 117.8(3)
C95 C96 C97 120.6(3)
C96 C97 C98 121.4(3)
C97 C98 C99 118.0(3)
C97 C98 C101 120.0(3)
C99 C98 C101 122.0(3)
C98 C99 C100 121.6(3)
C95 C100 C99 120.5(3)
C64 C102 C103 118.6(3)
C64 C102 C108 123.3(3)
C103 C102 C108 118.0(3)
C102 C103 C104 121.1(3)
C103 C104 C105 120.2(3)
C104 C105 C106 120.2(3)
C104 C105 C107 118.6(3)
C106 C105 C107 121.1(3)
C105 C107 C108 121.4(3)
C102 C108 C107 120.6(3)

loop_
_geom_bond_atom_site_label_1
_geom_bond_atom_site_label_2
_geom_bond_distance
NI1 N1 1.854(2)
NI1 N2 1.858(2)
NI1 N3 1.881(2)
NI1 N4 1.806(2)
N1 C1 1.358(3)
N1 C4 1.373(3)
C1 C2 1.415(4)
C1 C17 1.435(4)
C2 C3 1.365(4)
C3 C4 1.432(4)
C4 C5 1.399(4)
C5 C6 1.408(4)
C5 C41 1.485(4)
C6 C7 1.426(4)
C6 N2 1.396(4)
C7 C8 1.345(4)
C8 C9 1.427(4)
C9 N2 1.371(3)
C9 C10 1.420(4)
C10 C11 1.381(4)
C10 C48 1.498(3)
C11 C12 1.430(4)
C11 N3 1.398(3)
C12 C13 1.347(4)
C13 C14 1.443(4)
C14 N3 1.374(4)
C14 C15 1.447(4)
C15 C16 1.384(4)
C15 C22 1.454(4)
C16 N4 1.342(3)
C16 C19 1.445(3)
N4 C17 1.400(3)
C17 C18 1.358(4)
C18 C19 1.449(4)
C18 O1 1.395(3)
C19 C20 1.384(4)
C20 C21 1.446(4)
C20 C28 1.496(3)
C21 C22 1.443(4)
C21 C26 1.413(4)
C22 C23 1.409(4)
C23 C24 1.364(4)
C24 C25 1.407(4)
C25 C26 1.379(4)
C25 C27 1.495(4)
C28 C29 1.390(4)
C28 C33 1.390(4)
C29 C30 1.379(4)
C30 C31 1.388(4)
C31 C32 1.374(5)
C32 C33 1.381(4)
O1 C34 1.367(3)
C34 O2 1.198(4)
C34 C35 1.487(4)
C35 C36 1.389(5)
C35 C40 1.389(4)
C36 C37 1.392(4)
C37 C38 1.392(5)
C38 C39 1.373(6)
C39 C40 1.385(5)
C41 C42 1.392(4)
C41 C46 1.398(4)
C42 C43 1.386(4)
C43 C44 1.381(4)
C44 C45 1.396(4)
C44 C47 1.506(5)
C45 C46 1.376(4)
C48 C49 1.392(4)
C48 C53 1.380(4)
C49 C50 1.384(4)
C50 C51 1.382(5)
C51 C52 1.371(5)
C51 C54 1.519(4)
C52 C53 1.374(4)
NI2 N5 1.854(2)
NI2 N6 1.860(2)
NI2 N7 1.876(2)
NI2 N8 1.813(2)
N5 C55 1.352(3)
N5 C58 1.380(3)
C55 C56 1.420(4)
C55 C73 1.431(4)
C56 C57 1.371(4)
C57 C58 1.432(4)
C58 C59 1.395(4)
C59 C60 1.406(4)
C59 C95 1.479(4)
C60 C61 1.436(4)
C60 N6 1.399(3)
C61 C62 1.357(4)
C62 C63 1.421(4)
C63 N6 1.369(3)
C63 C64 1.421(4)
C64 C65 1.377(4)
C64 C102 1.506(4)
C65 C66 1.433(4)
C65 N7 1.399(3)
C66 C67 1.346(4)
C67 C68 1.436(4)
C68 N7 1.385(3)
C68 C69 1.438(4)
C69 C70 1.391(4)
C69 C74 1.455(4)
C70 C71 1.446(4)
C70 N8 1.339(3)
C71 C72 1.438(4)
C71 C81 1.390(4)
C72 C73 1.370(4)
C72 O3 1.391(3)
C73 N8 1.395(3)
C74 C75 1.410(4)
C74 C79 1.436(4)
C75 C76 1.373(4)
C76 C77 1.400(4)
C77 C78 1.380(4)
C77 C80 1.506(4)
C78 C79 1.417(4)
C79 C81 1.440(4)
C81 C82 1.486(4)
C82 C83 1.398(4)
C82 C87 1.383(4)
C83 C84 1.383(4)
C84 C85 1.370(5)
C85 C86 1.377(5)
C86 C87 1.388(4)
O3 C88 1.362(3)
C88 O4 1.196(3)
C88 C89 1.477(4)
C89 C90 1.378(4)
C89 C94 1.374(4)
C90 C91 1.399(5)
C91 C92 1.375(5)
C92 C93 1.356(4)
C93 C94 1.398(4)
C95 C96 1.393(4)
C95 C100 1.407(4)
C96 C97 1.383(4)
C97 C98 1.388(5)
C98 C99 1.378(5)
C98 C101 1.506(5)
C99 C100 1.377(4)
C102 C103 1.392(4)
C102 C108 1.375(4)
C103 C104 1.400(4)
C104 C105 1.379(5)
C105 C106 1.518(4)
C105 C107 1.371(4)
C107 C108 1.397(4)
